data_4342600
loop_
_publ_author_name
'Liu, Chengyin'
'Xia, Zhiguo'
'Chen, Mingyue'
'Molokeev, Maxim S.'
'Liu, Quanlin'

_publ_section_title
;
 Near-Infrared Luminescence and Color Tunable Chromophores Based on
 Cr(3+)-Doped Mullite-Type Bi2(Ga,Al)4O9 Solid Solutions.
;
_journal_issue 4
_journal_name_full 'Inorganic chemistry'
_journal_page_first 1876
_journal_page_last 1882
_journal_paper_doi 10.1021/ic502779d
_journal_volume 54
_journal_year 2015
_chemical_formula_moiety
;
Al2 Bi2 Ga2 O9
;
_chemical_formula_sum 'Al2 Bi2 Ga2 O9'
_chemical_formula_weight 755.55
_chemical_name_mineral
;
Bi2 Ga2 Al2 O9
;
_space_group_IT_number 55
_symmetry_cell_setting orthorhombic
_symmetry_space_group_name_Hall '-P 2 2ab'
_symmetry_space_group_name_H-M 'P b a m'
_cell_angle_alpha 90
_cell_angle_beta 90
_cell_angle_gamma 90
_cell_formula_units_Z 2
_cell_length_a 7.83649(18)
_cell_length_b 8.20994(18)
_cell_length_c 5.79503(14)
_cell_measurement_temperature 300
_cell_volume 372.835(15)
_diffrn_ambient_temperature 300
_diffrn_measurement_device_type
;
D8 ADVANCE Bruker
;
_diffrn_radiation_monochromator none
_diffrn_radiation_probe x-ray
_diffrn_radiation_type
;
 Cu K\a~1~~2~
;
_exptl_absorpt_coefficient_mu 102.014
_exptl_crystal_density_diffrn 6.72836(27)
_pd_char_colour
;
colourless
;
_pd_meas_2theta_range_inc 0.01
_pd_meas_2theta_range_max 120
_pd_meas_2theta_range_min 5
_pd_meas_scan_method step
_pd_proc_ls_pref_orient_corr
;
Anisotropic model of PO. Spherical harmonics 4 ordrer.
 Jarvinen (1993). Application of symmetrized harmonics expansion to correction
of the preferred orientation effect. - J. Appl. Cryst. 26 p525-531.
;
_pd_proc_ls_profile_function PearsonVII
_pd_proc_ls_prof_R_factor 6.169
_pd_proc_ls_prof_wR_expected 3.210
_pd_proc_ls_prof_wR_factor 8.576
_pd_proc_number_of_points 11500
_pd_spec_mount_mode reflection
_refine_ls_goodness_of_fit_all 2.672
_refine_ls_R_I_factor 2.17
_refine_ls_shift/su_max 0.01000
_cod_data_source_file ic502779d_si_002.cif
_cod_data_source_block a
_cod_original_cell_volume 372.836(15)
_cod_original_sg_symbol_Hall
;
-P 2 2ab
;
_cod_original_sg_symbol_H-M Pbam
_cod_original_formula_sum
;
Al2 Bi2 Ga2 O9
;
_cod_database_code 4342600

loop_
_symmetry_equiv_pos_as_xyz
'x, y, z'
'-x, -y, -z'
'-x, -y, z'
'-x+1/2, y+1/2, -z'
'-x+1/2, y+1/2, z'
'x, y, -z'
'x+1/2, -y+1/2, -z'
'x+1/2, -y+1/2, z'

loop_
_atom_site_label
_atom_site_type_symbol
_atom_site_fract_x
_atom_site_fract_y
_atom_site_fract_z
_atom_site_occupancy
_atom_site_B_iso_or_equiv
Bi Bi 0.17238(12) 0.16872(13) 0 1 0.465(85)
Al1 Al 0.5 0 0.25927(88) 0.6349(74) 0.53(16)
Ga1 Ga 0.5 0 0.25927(88) 0.3651(74) 0.53(16)
Al2 Al 0.35201(43) 0.33943(54) 0.5 0.3651(74) 0.50(12)
Ga2 Ga 0.35201(43) 0.33943(54) 0.5 0.6349(74) 0.50(12)
O1 O 0 0 0.5 1 1.00(20)
O2 O 0.3640(11) 0.2089(12) 0.2482(18) 1 1.00(20)
O3 O 0.1305(18) 0.4133(16) 0.5 1 1.00(20)
O4 O 0.1506(19) 0.4306(17) 0 1 1.00(20)

loop_
_diffrn_radiation_wavelength
_diffrn_radiation_wavelength_wt
1.5406 1.0000
1.5443 0.5000

loop_
_geom_angle_atom_site_label_1
_geom_angle_atom_site_label_2
_geom_angle_atom_site_label_3
_geom_angle
_geom_angle_site_symmetry_1
_geom_angle_site_symmetry_3
O2 Bi O2 86.18(37) 1_555 6_555
O2 Bi O2 148.6(14) 1_555 7_455
O2 Bi O2 101.27(35) 1_555 8_455
O2 Bi O4 84.28(41) 1_555 1_555
O2 Bi O4 73.44(48) 1_555 4_545
O2 Bi O2 57.58(56) 7_455 8_455
O2 Bi O4 66.46(60) 7_455 1_555
O2 Bi O4 138.1(12) 7_455 4_545
O4 Bi O4 149.2(22) 1_555 4_545
O2 Al1 O3 93.34(51) 1_555 4_546
O2 Al1 O3 89.37(51) 1_555 7_556
O2 Al1 O4 84.63(51) 1_555 4_545
O2 Al1 O4 92.62(51) 1_555 7_555
O3 Al1 O3 83.54(47) 4_546 7_556
O3 Al1 O4 97.45(41) 4_546 4_545
O4 Al1 O4 82.19(47) 4_545 7_555
O2 Ga1 O3 93.34(51) 1_555 4_546
O2 Ga1 O3 89.37(51) 1_555 7_556
O2 Ga1 O4 84.63(51) 1_555 4_545
O2 Ga1 O4 92.62(51) 1_555 7_555
O3 Ga1 Al1 138.23(81) 4_546 2_655
O3 Ga1 O3 83.54(47) 4_546 7_556
O3 Ga1 O4 97.45(41) 4_546 4_545
O4 Ga1 Al1 41.2(90) 4_545 2_655
O4 Ga1 O4 82.19(47) 4_545 7_555
O1 Al2 O2 114.18(44) 4_556 1_555
O1 Al2 O3 112.08(60) 4_556 1_555
O1 Al2 O3 92.21(29) 4_556 7_556
O2 Al2 O2 107.3(57) 1_555 6_556
O2 Al2 O3 104.12(47) 1_555 1_555
O2 Al2 O3 63.58(65) 1_555 7_556
O1 Ga2 O2 114.18(44) 4_556 1_555
O1 Ga2 O3 112.08(60) 4_556 1_555
O1 Ga2 O3 92.21(29) 4_556 7_556
O2 Ga2 O2 107.3(57) 1_555 6_556
O2 Ga2 O3 104.12(47) 1_555 1_555
O2 Ga2 O3 63.58(65) 1_555 7_556

loop_
_geom_bond_atom_site_label_1
_geom_bond_atom_site_label_2
_geom_bond_distance
_geom_bond_site_symmetry_2
Bi O2 2.1053(96) .
Bi O2 2.9864(93) 7_455
Bi O4 2.157(14) .
Bi O4 2.397(14) 4_545
Al1 O2 2.0202(95) .
Al1 O3 1.8705(99) 4_546
Al1 O4 1.994(10) 4_545
Ga1 O2 2.0202(95) .
Ga1 O3 1.8705(99) 4_546
Ga1 O4 1.994(10) 4_545
Al2 O1 1.7558(40) 4_556
Al2 O2 1.813(11) .
Al2 O3 1.839(14) .
Al2 O3 3.011(14) 7_556
Ga2 O1 1.7558(40) 4_556
Ga2 O2 1.813(11) .
Ga2 O3 1.839(14) .
Ga2 O3 3.011(14) 7_556
